data_1566041
loop_
_publ_author_name
'Mautner, Franz A.'
'Bierbaumer, Florian'
'Fischer, Roland C.'
'Vicente, Ramon'
'Tubau, \`Annia'
'Ferran, Arnau'
'Massoud, Salah S.'

_publ_section_title
;
 Structural Characterization, Magnetic and Luminescent Properties of
 Praseodymium(III)-4,4,4-Trifluoro-1-(2-Naphthyl)Butane-1,3-Dionato(1-)
 Complexes
;
_journal_issue 2
_journal_name_full Crystals
_journal_page_first 179
_journal_paper_doi 10.3390/cryst11020179
_journal_volume 11
_journal_year 2021
_chemical_formula_moiety 'C54 H36 F9 N2 O8 Pr'
_chemical_formula_sum 'C54 H36 F9 N2 O8 Pr'
_chemical_formula_weight 1152.76
_chemical_name_common '[PrL3(4,4'-dimethoxy-bipy]'
_space_group_crystal_system monoclinic
_space_group_IT_number 14
_space_group_name_Hall '-P 2ybc'
_space_group_name_H-M_alt 'P 1 21/c 1'
_atom_sites_solution_hydrogens geom
_audit_creation_method SHELXL-2016/6
_cell_angle_alpha 90
_cell_angle_beta 98.938(2)
_cell_angle_gamma 90
_cell_formula_units_Z 4
_cell_length_a 13.2021(5)
_cell_length_b 14.6509(6)
_cell_length_c 24.8108(10)
_cell_measurement_reflns_used 9736
_cell_measurement_temperature 100(2)
_cell_measurement_theta_max 30.50
_cell_measurement_theta_min 1.60
_cell_volume 4740.7(3)
_computing_cell_refinement 'Bruker SAINT'
_computing_data_collection 'Bruker APEX2'
_computing_data_reduction 'Bruker SAINT'
_computing_molecular_graphics 'Bruker SHELXTL'
_computing_publication_material 'Bruker SHELXTL'
_computing_structure_refinement 'SHELXL-2016/6 (Sheldrick, 2016)'
_diffrn_ambient_temperature 100(2)
_diffrn_measured_fraction_theta_full 1.000
_diffrn_measured_fraction_theta_max 0.996
_diffrn_measurement_device_type 'Bruker APEX-II CCD'
_diffrn_measurement_method \w-scans
_diffrn_radiation_type MoK\a
_diffrn_radiation_wavelength 0.71073
_diffrn_reflns_av_R_equivalents 0.0514
_diffrn_reflns_av_unetI/netI 0.0136
_diffrn_reflns_Laue_measured_fraction_full 1.000
_diffrn_reflns_Laue_measured_fraction_max 0.996
_diffrn_reflns_limit_h_max 18
_diffrn_reflns_limit_h_min -18
_diffrn_reflns_limit_k_max 20
_diffrn_reflns_limit_k_min -20
_diffrn_reflns_limit_l_max 35
_diffrn_reflns_limit_l_min -35
_diffrn_reflns_number 405492
_diffrn_reflns_point_group_measured_fraction_full 1.000
_diffrn_reflns_point_group_measured_fraction_max 0.996
_diffrn_reflns_theta_full 26.000
_diffrn_reflns_theta_max 30.641
_diffrn_reflns_theta_min 1.561
_exptl_absorpt_coefficient_mu 1.123
_exptl_absorpt_correction_T_max 0.9105
_exptl_absorpt_correction_T_min 0.7542
_exptl_absorpt_correction_type multi-scan
_exptl_absorpt_process_details SADABS
_exptl_crystal_colour green
_exptl_crystal_density_diffrn 1.615
_exptl_crystal_description prism
_exptl_crystal_F_000 2312
_exptl_crystal_size_max 0.220
_exptl_crystal_size_mid 0.180
_exptl_crystal_size_min 0.110
_refine_diff_density_max 1.182
_refine_diff_density_min -1.100
_refine_diff_density_rms 0.074
_refine_ls_extinction_coef .
_refine_ls_extinction_method none
_refine_ls_goodness_of_fit_ref 1.146
_refine_ls_hydrogen_treatment constr
_refine_ls_matrix_type full
_refine_ls_number_parameters 669
_refine_ls_number_reflns 14586
_refine_ls_number_restraints 0
_refine_ls_restrained_S_all 1.146
_refine_ls_R_factor_all 0.0290
_refine_ls_R_factor_gt 0.0260
_refine_ls_shift/su_max 0.005
_refine_ls_shift/su_mean 0.000
_refine_ls_structure_factor_coef Fsqd
_refine_ls_weighting_details 'w=1/[\s^2^(Fo^2^)+(0.0179P)^2^+6.4055P] where P=(Fo^2^+2Fc^2^)/3'
_refine_ls_weighting_scheme calc
_refine_ls_wR_factor_gt 0.0602
_refine_ls_wR_factor_ref 0.0622
_reflns_Friedel_coverage 0.000
_reflns_Friedel_fraction_full .
_reflns_Friedel_fraction_max .
_reflns_number_gt 13656
_reflns_number_total 14586
_reflns_threshold_expression 'I > 2\s(I)'
_cod_data_source_file Crystals-2021-11-2-179.cif
_cod_data_source_block rf1933
_cod_original_sg_symbol_H-M 'P 21/c'
_cod_database_code 1566041
_shelx_shelxl_version_number 2016/6
_shelx_space_group_comment
;
The symmetry employed for this shelxl refinement is uniquely defined
by the following loop, which should always be used as a source of
symmetry information in preference to the above space-group names.
They are only intended as comments.
;
_shelx_estimated_absorpt_t_min 0.790
_shelx_estimated_absorpt_t_max 0.886

loop_
_space_group_symop_operation_xyz
'x, y, z'
'-x, y+1/2, -z+1/2'
'-x, -y, -z'
'x, -y-1/2, z-1/2'

loop_
_atom_site_label
_atom_site_type_symbol
_atom_site_fract_x
_atom_site_fract_y
_atom_site_fract_z
_atom_site_U_iso_or_equiv
_atom_site_adp_type
_atom_site_occupancy
_atom_site_site_symmetry_order
_atom_site_calc_flag
_atom_site_refinement_flags_posn
_atom_site_refinement_flags_adp
_atom_site_refinement_flags_occupancy
_atom_site_disorder_assembly
_atom_site_disorder_group
Pr1 Pr 0.28989(2) 0.62700(2) 0.29308(2) 0.01057(2) Uani 1 1 d . . . . .
C1 C 0.02218(13) 0.66777(13) 0.14505(8) 0.0231(4) Uani 1 1 d . . . . .
F1 F -0.02621(9) 0.73468(9) 0.16726(5) 0.0325(3) Uani 1 1 d . . . . .
N1 N 0.25431(10) 0.45984(9) 0.25654(6) 0.0135(2) Uani 1 1 d . . . . .
O1 O 0.14638(9) 0.65215(8) 0.22229(5) 0.0178(2) Uani 1 1 d . . . . .
F2 F 0.00719(10) 0.68248(12) 0.09141(5) 0.0425(4) Uani 1 1 d . . . . .
N2 N 0.44439(10) 0.52382(9) 0.27328(6) 0.0126(2) Uani 1 1 d . . . . .
O2 O 0.35025(9) 0.66685(8) 0.20709(5) 0.0154(2) Uani 1 1 d . . . . .
C2 C 0.13504(12) 0.66351(11) 0.17087(7) 0.0175(3) Uani 1 1 d . . . . .
F3 F -0.02550(10) 0.59073(10) 0.15375(7) 0.0472(4) Uani 1 1 d . . . . .
O3 O 0.22989(9) 0.76741(8) 0.33150(5) 0.0163(2) Uani 1 1 d . . . . .
C3 C 0.20771(13) 0.67074(12) 0.13705(7) 0.0188(3) Uani 1 1 d . . . . .
H3 H 0.185772 0.678063 0.098983 0.023 Uiso 1 1 calc R U . . .
F4 F 0.22774(11) 0.99396(9) 0.36582(9) 0.0567(5) Uani 1 1 d . . . . .
O4 O 0.43263(8) 0.72244(8) 0.32895(5) 0.0145(2) Uani 1 1 d . . . . .
C4 C 0.31516(12) 0.66763(11) 0.15708(7) 0.0152(3) Uani 1 1 d . . . . .
O5 O 0.16352(8) 0.56431(8) 0.34436(5) 0.0146(2) Uani 1 1 d . . . . .
C5 C 0.38950(13) 0.66255(11) 0.11770(7) 0.0163(3) Uani 1 1 d . . . . .
F5 F 0.18922(15) 0.89688(14) 0.42304(7) 0.0627(5) Uani 1 1 d . . . . .
O7 O 0.18903(9) 0.18885(8) 0.21960(5) 0.0194(2) Uani 1 1 d . . . . .
F7 F 0.00632(8) 0.44007(9) 0.34173(6) 0.0315(3) Uani 1 1 d . . . . .
C7 C 0.56638(13) 0.67709(12) 0.10173(7) 0.0174(3) Uani 1 1 d . . . . .
O6 O 0.37321(8) 0.54812(8) 0.37281(5) 0.0150(2) Uani 1 1 d . . . . .
C6 C 0.49019(13) 0.68559(12) 0.13553(7) 0.0183(3) Uani 1 1 d . . . . .
H6 H 0.508973 0.707869 0.171661 0.022 Uiso 1 1 calc R U . . .
F6 F 0.10449(9) 0.90191(10) 0.34280(7) 0.0439(4) Uani 1 1 d . . . . .
O8 O 0.69752(9) 0.35829(8) 0.27195(5) 0.0175(2) Uani 1 1 d . . . . .
F8 F 0.06423(9) 0.39790(9) 0.42353(6) 0.0350(3) Uani 1 1 d . . . . .
C8 C 0.66874(14) 0.70649(14) 0.11881(8) 0.0235(4) Uani 1 1 d . . . . .
H8 H 0.687126 0.733546 0.153760 0.028 Uiso 1 1 calc R U . . .
F9 F 0.00936(9) 0.53499(9) 0.40760(6) 0.0325(3) Uani 1 1 d . . . . .
C9 C 0.74104(14) 0.69625(14) 0.08545(8) 0.0247(4) Uani 1 1 d . . . . .
H9 H 0.809000 0.717342 0.096980 0.030 Uiso 1 1 calc R U . . .
C10 C 0.71527(16) 0.65453(14) 0.03403(8) 0.0254(4) Uani 1 1 d . . . . .
H10 H 0.766670 0.645746 0.011650 0.030 Uiso 1 1 calc R U . . .
C11 C 0.61732(16) 0.62659(14) 0.01599(7) 0.0247(4) Uani 1 1 d . . . . .
H11 H 0.601067 0.598966 -0.018926 0.030 Uiso 1 1 calc R U . . .
C12 C 0.53936(14) 0.63843(12) 0.04893(7) 0.0194(3) Uani 1 1 d . . . . .
C13 C 0.43536(15) 0.61553(13) 0.03091(7) 0.0231(4) Uani 1 1 d . . . . .
H13 H 0.416067 0.590329 -0.004472 0.028 Uiso 1 1 calc R U . . .
C14 C 0.36211(14) 0.62908(12) 0.06363(7) 0.0210(3) Uani 1 1 d . . . . .
H14 H 0.292340 0.615986 0.050040 0.025 Uiso 1 1 calc R U . . .
C15 C 0.19757(14) 0.90887(13) 0.37082(9) 0.0239(4) Uani 1 1 d . . . . .
C16 C 0.27208(12) 0.83873(11) 0.35229(7) 0.0150(3) Uani 1 1 d . . . . .
C18 C 0.45179(11) 0.79877(10) 0.35177(6) 0.0123(3) Uani 1 1 d . . . . .
C17 C 0.37558(12) 0.86036(11) 0.36316(7) 0.0155(3) Uani 1 1 d . . . . .
H17 H 0.395693 0.918104 0.378677 0.019 Uiso 1 1 calc R U . . .
C19 C 0.56217(11) 0.82171(11) 0.36872(6) 0.0128(3) Uani 1 1 d . . . . .
C20 C 0.62861(12) 0.75136(11) 0.38586(6) 0.0143(3) Uani 1 1 d . . . . .
H20 H 0.603420 0.690583 0.385368 0.017 Uiso 1 1 calc R U . . .
C21 C 0.73389(12) 0.76828(11) 0.40419(7) 0.0153(3) Uani 1 1 d . . . . .
C22 C 0.80153(13) 0.69860(13) 0.42745(8) 0.0216(3) Uani 1 1 d . . . . .
H22 H 0.776959 0.637993 0.429738 0.026 Uiso 1 1 calc R U . . .
C23 C 0.90227(14) 0.71833(15) 0.44667(9) 0.0269(4) Uani 1 1 d . . . . .
H23 H 0.946650 0.671688 0.463112 0.032 Uiso 1 1 calc R U . . .
C24 C 0.94029(14) 0.80758(15) 0.44213(9) 0.0279(4) Uani 1 1 d . . . . .
H24 H 1.010354 0.820398 0.455155 0.034 Uiso 1 1 calc R U . . .
C25 C 0.87724(13) 0.87566(14) 0.41919(8) 0.0228(3) Uani 1 1 d . . . . .
H25 H 0.904182 0.935097 0.415608 0.027 Uiso 1 1 calc R U . . .
C26 C 0.77154(12) 0.85833(11) 0.40061(7) 0.0157(3) Uani 1 1 d . . . . .
C27 C 0.70266(13) 0.92892(11) 0.38103(7) 0.0163(3) Uani 1 1 d . . . . .
H27 H 0.728060 0.988921 0.377443 0.020 Uiso 1 1 calc R U . . .
C28 C 0.59983(12) 0.91224(11) 0.36714(6) 0.0144(3) Uani 1 1 d . . . . .
H28 H 0.553839 0.961162 0.356470 0.017 Uiso 1 1 calc R U . . .
C29 C 0.06232(12) 0.46743(12) 0.38856(8) 0.0206(3) Uani 1 1 d . . . . .
C30 C 0.16808(11) 0.50001(11) 0.37889(7) 0.0143(3) Uani 1 1 d . . . . .
C31 C 0.25241(12) 0.45635(11) 0.40745(7) 0.0160(3) Uani 1 1 d . . . . .
H31 H 0.242186 0.406534 0.430515 0.019 Uiso 1 1 calc R U . . .
C32 C 0.35407(11) 0.48391(11) 0.40328(6) 0.0129(3) Uani 1 1 d . . . . .
C33 C 0.44317(11) 0.43626(10) 0.43555(6) 0.0121(3) Uani 1 1 d . . . . .
C34 C 0.53809(12) 0.44900(12) 0.42020(7) 0.0157(3) Uani 1 1 d . . . . .
H34 H 0.543902 0.485815 0.389313 0.019 Uiso 1 1 calc R U . . .
C35 C 0.62677(12) 0.40838(11) 0.44950(7) 0.0149(3) Uani 1 1 d . . . . .
C36 C 0.72554(13) 0.42192(15) 0.43481(8) 0.0252(4) Uani 1 1 d . . . . .
H36 H 0.732605 0.457361 0.403550 0.030 Uiso 1 1 calc R U . . .
C37 C 0.81071(14) 0.38423(16) 0.46540(9) 0.0289(4) Uani 1 1 d . . . . .
H37 H 0.876382 0.393707 0.455243 0.035 Uiso 1 1 calc R U . . .
C38 C 0.80121(14) 0.33155(14) 0.51180(8) 0.0248(4) Uani 1 1 d . . . . .
H38 H 0.860679 0.306038 0.532908 0.030 Uiso 1 1 calc R U . . .
C39 C 0.70729(13) 0.31679(13) 0.52674(7) 0.0207(3) Uani 1 1 d . . . . .
H39 H 0.702003 0.280957 0.558094 0.025 Uiso 1 1 calc R U . . .
C40 C 0.61749(12) 0.35447(11) 0.49589(6) 0.0141(3) Uani 1 1 d . . . . .
C41 C 0.51921(12) 0.34105(12) 0.51044(7) 0.0171(3) Uani 1 1 d . . . . .
H41 H 0.512217 0.304155 0.541137 0.021 Uiso 1 1 calc R U . . .
C42 C 0.43405(12) 0.38024(11) 0.48111(7) 0.0155(3) Uani 1 1 d . . . . .
H42 H 0.368552 0.369888 0.491300 0.019 Uiso 1 1 calc R U . . .
C43 C 0.32890(11) 0.39694(10) 0.25561(6) 0.0106(2) Uani 1 1 d . . . . .
C44 C 0.30671(12) 0.30609(10) 0.24339(6) 0.0126(3) Uani 1 1 d . . . . .
H44 H 0.360646 0.263153 0.243419 0.015 Uiso 1 1 calc R U . . .
C45 C 0.20446(12) 0.27797(10) 0.23103(6) 0.0133(3) Uani 1 1 d . . . . .
C46 C 0.12759(12) 0.34260(11) 0.23113(7) 0.0155(3) Uani 1 1 d . . . . .
H46 H 0.057290 0.326322 0.222465 0.019 Uiso 1 1 calc R U . . .
C47 C 0.15689(12) 0.43164(11) 0.24428(7) 0.0159(3) Uani 1 1 d . . . . .
H47 H 0.104280 0.475776 0.244643 0.019 Uiso 1 1 calc R U . . .
C48 C 0.43588(11) 0.43266(10) 0.26600(6) 0.0108(2) Uani 1 1 d . . . . .
C49 C 0.52099(11) 0.37728(10) 0.26598(6) 0.0128(3) Uani 1 1 d . . . . .
H49 H 0.513040 0.313177 0.261337 0.015 Uiso 1 1 calc R U . . .
C50 C 0.61861(11) 0.41658(10) 0.27286(6) 0.0130(3) Uani 1 1 d . . . . .
C51 C 0.62773(12) 0.51052(11) 0.27910(7) 0.0158(3) Uani 1 1 d . . . . .
H51 H 0.692711 0.539733 0.283137 0.019 Uiso 1 1 calc R U . . .
C52 C 0.53826(12) 0.56003(11) 0.27922(7) 0.0157(3) Uani 1 1 d . . . . .
H52 H 0.544173 0.624274 0.283841 0.019 Uiso 1 1 calc R U . . .
C53 C 0.08422(14) 0.15945(13) 0.20381(9) 0.0249(4) Uani 1 1 d . . . . .
H53A H 0.053411 0.192729 0.171067 0.037 Uiso 1 1 calc R U . . .
H53B H 0.045261 0.171852 0.233560 0.037 Uiso 1 1 calc R U . . .
H53C H 0.082860 0.093827 0.196085 0.037 Uiso 1 1 calc R U . . .
C54 C 0.79894(12) 0.39571(13) 0.28167(9) 0.0224(4) Uani 1 1 d . . . . .
H54A H 0.848911 0.347394 0.278298 0.034 Uiso 1 1 calc R U . . .
H54B H 0.812304 0.421611 0.318509 0.034 Uiso 1 1 calc R U . . .
H54C H 0.805010 0.443719 0.254856 0.034 Uiso 1 1 calc R U . . .

loop_
_atom_site_aniso_label
_atom_site_aniso_U_11
_atom_site_aniso_U_22
_atom_site_aniso_U_33
_atom_site_aniso_U_23
_atom_site_aniso_U_13
_atom_site_aniso_U_12
Pr1 0.00796(4) 0.00813(4) 0.01505(4) 0.00058(3) -0.00003(3) 0.00038(3)
C1 0.0151(7) 0.0237(9) 0.0274(9) 0.0001(7) -0.0059(6) 0.0010(6)
F1 0.0202(5) 0.0382(7) 0.0361(7) -0.0041(5) -0.0053(5) 0.0132(5)
N1 0.0101(5) 0.0120(6) 0.0178(6) -0.0011(5) 0.0005(5) 0.0005(4)
O1 0.0120(5) 0.0174(5) 0.0224(6) 0.0032(5) -0.0023(4) 0.0002(4)
F2 0.0225(6) 0.0761(11) 0.0248(6) -0.0018(7) -0.0089(5) 0.0108(6)
N2 0.0106(5) 0.0100(5) 0.0171(6) 0.0005(5) 0.0017(4) -0.0001(4)
O2 0.0151(5) 0.0146(5) 0.0155(5) 0.0020(4) -0.0003(4) -0.0009(4)
C2 0.0134(7) 0.0120(7) 0.0245(8) 0.0008(6) -0.0053(6) 0.0017(5)
F3 0.0225(6) 0.0312(7) 0.0798(11) 0.0072(7) -0.0174(7) -0.0119(5)
O3 0.0131(5) 0.0111(5) 0.0246(6) -0.0014(4) 0.0025(4) -0.0001(4)
C3 0.0174(7) 0.0186(8) 0.0180(7) 0.0012(6) -0.0046(6) 0.0014(6)
F4 0.0289(7) 0.0152(6) 0.1290(16) -0.0166(8) 0.0213(8) 0.0016(5)
O4 0.0118(5) 0.0116(5) 0.0196(5) -0.0016(4) 0.0003(4) -0.0005(4)
C4 0.0164(7) 0.0103(6) 0.0180(7) 0.0015(5) -0.0006(5) 0.0001(5)
O5 0.0108(5) 0.0132(5) 0.0197(5) 0.0023(4) 0.0018(4) 0.0009(4)
C5 0.0191(7) 0.0135(7) 0.0154(7) 0.0029(5) 0.0002(6) -0.0006(6)
F5 0.0661(11) 0.0852(13) 0.0415(9) -0.0032(9) 0.0234(8) 0.0433(10)
O7 0.0165(5) 0.0115(5) 0.0296(6) -0.0045(5) 0.0011(5) -0.0041(4)
F7 0.0142(5) 0.0326(6) 0.0449(7) 0.0012(5) -0.0041(5) -0.0084(4)
C7 0.0202(7) 0.0175(7) 0.0142(7) 0.0007(6) 0.0015(6) 0.0016(6)
O6 0.0111(5) 0.0160(5) 0.0172(5) 0.0047(4) 0.0004(4) -0.0006(4)
C6 0.0190(7) 0.0206(8) 0.0143(7) -0.0020(6) -0.0001(6) 0.0004(6)
F6 0.0167(5) 0.0348(7) 0.0763(11) -0.0250(7) -0.0051(6) 0.0098(5)
O8 0.0079(5) 0.0124(5) 0.0311(6) -0.0024(5) -0.0005(4) 0.0016(4)
F8 0.0153(5) 0.0351(7) 0.0553(8) 0.0273(6) 0.0074(5) -0.0005(5)
C8 0.0188(8) 0.0321(10) 0.0188(8) -0.0036(7) 0.0005(6) 0.0017(7)
F9 0.0191(5) 0.0310(6) 0.0512(8) 0.0028(6) 0.0172(5) 0.0059(5)
C9 0.0195(8) 0.0326(10) 0.0217(8) 0.0042(7) 0.0026(6) 0.0058(7)
C10 0.0285(9) 0.0311(10) 0.0180(8) 0.0055(7) 0.0077(7) 0.0069(8)
C11 0.0339(10) 0.0269(9) 0.0141(7) 0.0007(7) 0.0068(7) -0.0003(8)
C12 0.0272(8) 0.0179(8) 0.0129(7) 0.0026(6) 0.0026(6) -0.0017(6)
C13 0.0316(9) 0.0243(9) 0.0123(7) 0.0008(6) 0.0005(6) -0.0082(7)
C14 0.0250(8) 0.0215(8) 0.0148(7) 0.0039(6) -0.0020(6) -0.0077(7)
C15 0.0176(8) 0.0178(8) 0.0365(10) -0.0068(7) 0.0050(7) 0.0026(6)
C16 0.0153(7) 0.0123(7) 0.0177(7) 0.0004(5) 0.0029(5) 0.0023(5)
C18 0.0119(6) 0.0120(6) 0.0126(6) 0.0013(5) 0.0004(5) -0.0014(5)
C17 0.0150(7) 0.0113(7) 0.0196(7) -0.0025(5) 0.0013(5) -0.0008(5)
C19 0.0118(6) 0.0140(7) 0.0123(6) -0.0012(5) 0.0011(5) -0.0021(5)
C20 0.0135(7) 0.0143(7) 0.0155(7) -0.0006(5) 0.0029(5) -0.0011(5)
C21 0.0127(7) 0.0181(7) 0.0151(7) -0.0020(6) 0.0022(5) 0.0006(5)
C22 0.0157(7) 0.0225(8) 0.0263(9) -0.0017(7) 0.0017(6) 0.0040(6)
C23 0.0149(8) 0.0311(10) 0.0334(10) -0.0023(8) -0.0001(7) 0.0070(7)
C24 0.0123(7) 0.0362(11) 0.0343(10) -0.0063(8) 0.0005(7) 0.0003(7)
C25 0.0146(7) 0.0279(9) 0.0261(9) -0.0065(7) 0.0033(6) -0.0055(6)
C26 0.0139(7) 0.0186(7) 0.0150(7) -0.0030(6) 0.0038(5) -0.0021(5)
C27 0.0170(7) 0.0157(7) 0.0161(7) -0.0023(6) 0.0023(6) -0.0046(6)
C28 0.0150(7) 0.0134(7) 0.0145(7) -0.0004(5) 0.0011(5) -0.0011(5)
C29 0.0107(7) 0.0190(8) 0.0318(9) 0.0076(7) 0.0026(6) 0.0005(6)
C30 0.0088(6) 0.0131(7) 0.0208(7) 0.0005(6) 0.0022(5) -0.0006(5)
C31 0.0106(6) 0.0148(7) 0.0223(8) 0.0054(6) 0.0019(5) -0.0004(5)
C32 0.0105(6) 0.0125(6) 0.0153(7) -0.0002(5) 0.0006(5) 0.0006(5)
C33 0.0103(6) 0.0117(6) 0.0136(6) 0.0006(5) -0.0004(5) 0.0008(5)
C34 0.0114(6) 0.0189(7) 0.0166(7) 0.0044(6) 0.0017(5) 0.0009(5)
C35 0.0105(6) 0.0168(7) 0.0171(7) 0.0008(6) 0.0014(5) 0.0015(5)
C36 0.0130(7) 0.0357(10) 0.0276(9) 0.0085(8) 0.0054(6) 0.0029(7)
C37 0.0118(7) 0.0391(11) 0.0357(10) 0.0058(9) 0.0037(7) 0.0047(7)
C38 0.0137(7) 0.0262(9) 0.0323(10) 0.0025(7) -0.0029(7) 0.0064(6)
C39 0.0169(7) 0.0210(8) 0.0226(8) 0.0047(6) -0.0022(6) 0.0040(6)
C40 0.0133(6) 0.0130(6) 0.0153(7) 0.0001(5) -0.0003(5) 0.0025(5)
C41 0.0155(7) 0.0187(7) 0.0169(7) 0.0054(6) 0.0020(6) 0.0005(6)
C42 0.0119(6) 0.0177(7) 0.0172(7) 0.0025(6) 0.0030(5) -0.0003(5)
C43 0.0095(6) 0.0111(6) 0.0109(6) 0.0003(5) 0.0003(5) -0.0006(5)
C44 0.0121(6) 0.0120(6) 0.0133(6) -0.0005(5) 0.0005(5) -0.0001(5)
C45 0.0144(7) 0.0113(6) 0.0138(7) -0.0015(5) 0.0010(5) -0.0030(5)
C46 0.0107(6) 0.0160(7) 0.0191(7) -0.0016(6) 0.0001(5) -0.0023(5)
C47 0.0103(6) 0.0147(7) 0.0221(8) -0.0022(6) 0.0006(5) 0.0006(5)
C48 0.0097(6) 0.0116(6) 0.0107(6) -0.0001(5) 0.0004(5) -0.0006(5)
C49 0.0115(6) 0.0110(6) 0.0152(7) -0.0015(5) 0.0002(5) -0.0001(5)
C50 0.0099(6) 0.0121(6) 0.0162(7) -0.0006(5) -0.0001(5) 0.0017(5)
C51 0.0107(6) 0.0139(7) 0.0225(8) -0.0012(6) 0.0020(5) -0.0011(5)
C52 0.0130(7) 0.0103(6) 0.0239(8) -0.0013(6) 0.0033(6) -0.0012(5)
C53 0.0192(8) 0.0184(8) 0.0361(10) -0.0081(7) 0.0012(7) -0.0084(6)
C54 0.0075(6) 0.0210(8) 0.0376(10) -0.0062(7) 0.0002(6) 0.0003(6)

loop_
_atom_type_symbol
_atom_type_description
_atom_type_scat_dispersion_real
_atom_type_scat_dispersion_imag
_atom_type_scat_source
C C 0.0033 0.0016 'International Tables Vol C Tables 4.2.6.8 and 6.1.1.4'
H H 0.0000 0.0000 'International Tables Vol C Tables 4.2.6.8 and 6.1.1.4'
N N 0.0061 0.0033 'International Tables Vol C Tables 4.2.6.8 and 6.1.1.4'
O O 0.0106 0.0060 'International Tables Vol C Tables 4.2.6.8 and 6.1.1.4'
F F 0.0171 0.0103 'International Tables Vol C Tables 4.2.6.8 and 6.1.1.4'
Pr Pr -0.2180 2.8214 'International Tables Vol C Tables 4.2.6.8 and 6.1.1.4'

loop_
_geom_angle_atom_site_label_1
_geom_angle_atom_site_label_2
_geom_angle_atom_site_label_3
_geom_angle
_geom_angle_site_symmetry_1
_geom_angle_site_symmetry_3
O1 Pr1 O4 131.69(4) . .
O1 Pr1 O6 151.98(4) . .
O4 Pr1 O6 75.10(4) . .
O1 Pr1 O5 85.02(4) . .
O4 Pr1 O5 126.06(4) . .
O6 Pr1 O5 69.59(4) . .
O1 Pr1 O3 83.67(4) . .
O4 Pr1 O3 69.50(4) . .
O6 Pr1 O3 102.58(4) . .
O5 Pr1 O3 79.86(4) . .
O1 Pr1 O2 69.80(4) . .
O4 Pr1 O2 80.92(4) . .
O6 Pr1 O2 131.21(4) . .
O5 Pr1 O2 152.21(4) . .
O3 Pr1 O2 107.81(4) . .
O1 Pr1 N1 79.19(4) . .
O4 Pr1 N1 139.25(4) . .
O6 Pr1 N1 82.55(4) . .
O5 Pr1 N1 74.21(4) . .
O3 Pr1 N1 149.92(4) . .
O2 Pr1 N1 89.23(4) . .
O1 Pr1 N2 119.66(4) . .
O4 Pr1 N2 79.54(4) . .
O6 Pr1 N2 67.09(4) . .
O5 Pr1 N2 119.54(4) . .
O3 Pr1 N2 149.01(4) . .
O2 Pr1 N2 67.15(4) . .
N1 Pr1 N2 60.34(4) . .
F3 C1 F2 107.43(17) . .
F3 C1 F1 106.74(17) . .
F2 C1 F1 106.69(15) . .
F3 C1 C2 110.69(15) . .
F2 C1 C2 114.14(16) . .
F1 C1 C2 110.78(15) . .
C47 N1 C43 117.52(13) . .
C47 N1 Pr1 118.64(10) . .
C43 N1 Pr1 123.34(10) . .
C2 O1 Pr1 135.20(11) . .
C52 N2 C48 117.67(13) . .
C52 N2 Pr1 118.80(10) . .
C48 N2 Pr1 122.66(10) . .
C4 O2 Pr1 137.70(11) . .
O1 C2 C3 129.66(15) . .
O1 C2 C1 112.38(16) . .
C3 C2 C1 117.95(16) . .
C16 O3 Pr1 135.10(10) . .
C2 C3 C4 122.35(15) . .
C2 C3 H3 118.8 . .
C4 C3 H3 118.8 . .
C18 O4 Pr1 140.63(10) . .
O2 C4 C3 122.54(16) . .
O2 C4 C5 117.91(14) . .
C3 C4 C5 119.52(15) . .
C30 O5 Pr1 132.06(10) . .
C6 C5 C14 118.65(16) . .
C6 C5 C4 118.58(15) . .
C14 C5 C4 122.63(15) . .
C45 O7 C53 117.01(14) . .
C6 C7 C8 121.95(16) . .
C6 C7 C12 118.87(16) . .
C8 C7 C12 119.18(16) . .
C32 O6 Pr1 138.20(10) . .
C5 C6 C7 121.95(16) . .
C5 C6 H6 119.0 . .
C7 C6 H6 119.0 . .
C50 O8 C54 117.31(13) . .
C9 C8 C7 120.57(17) . .
C9 C8 H8 119.7 . .
C7 C8 H8 119.7 . .
C8 C9 C10 120.25(18) . .
C8 C9 H9 119.9 . .
C10 C9 H9 119.9 . .
C11 C10 C9 120.73(18) . .
C11 C10 H10 119.6 . .
C9 C10 H10 119.6 . .
C10 C11 C12 120.61(17) . .
C10 C11 H11 119.7 . .
C12 C11 H11 119.7 . .
C13 C12 C7 118.53(16) . .
C13 C12 C11 122.87(16) . .
C7 C12 C11 118.58(17) . .
C14 C13 C12 121.16(16) . .
C14 C13 H13 119.4 . .
C12 C13 H13 119.4 . .
C13 C14 C5 120.64(16) . .
C13 C14 H14 119.7 . .
C5 C14 H14 119.7 . .
F6 C15 F4 107.07(17) . .
F6 C15 F5 106.99(18) . .
F4 C15 F5 106.76(19) . .
F6 C15 C16 112.15(15) . .
F4 C15 C16 112.68(16) . .
F5 C15 C16 110.86(16) . .
O3 C16 C17 129.06(15) . .
O3 C16 C15 114.46(14) . .
C17 C16 C15 116.39(15) . .
O4 C18 C17 123.84(14) . .
O4 C18 C19 116.46(14) . .
C17 C18 C19 119.67(14) . .
C16 C17 C18 121.71(14) . .
C16 C17 H17 119.1 . .
C18 C17 H17 119.1 . .
C20 C19 C28 119.93(14) . .
C20 C19 C18 117.78(14) . .
C28 C19 C18 122.29(14) . .
C19 C20 C21 120.97(15) . .
C19 C20 H20 119.5 . .
C21 C20 H20 119.5 . .
C20 C21 C26 118.63(15) . .
C20 C21 C22 121.95(16) . .
C26 C21 C22 119.38(15) . .
C23 C22 C21 120.30(18) . .
C23 C22 H22 119.9 . .
C21 C22 H22 119.8 . .
C22 C23 C24 120.34(18) . .
C22 C23 H23 119.8 . .
C24 C23 H23 119.8 . .
C25 C24 C23 120.58(17) . .
C25 C24 H24 119.7 . .
C23 C24 H24 119.7 . .
C24 C25 C26 120.55(18) . .
C24 C25 H25 119.7 . .
C26 C25 H25 119.7 . .
C27 C26 C21 119.32(14) . .
C27 C26 C25 121.83(16) . .
C21 C26 C25 118.79(16) . .
C28 C27 C26 121.06(15) . .
C28 C27 H27 119.5 . .
C26 C27 H27 119.5 . .
C27 C28 C19 119.84(15) . .
C27 C28 H28 120.1 . .
C19 C28 H28 120.1 . .
F8 C29 F7 106.71(15) . .
F8 C29 F9 107.02(16) . .
F7 C29 F9 106.22(14) . .
F8 C29 C30 114.49(14) . .
F7 C29 C30 110.61(15) . .
F9 C29 C30 111.34(14) . .
O5 C30 C31 129.84(15) . .
O5 C30 C29 112.90(13) . .
C31 C30 C29 117.26(14) . .
C30 C31 C32 121.79(15) . .
C30 C31 H31 119.1 . .
C32 C31 H31 119.1 . .
O6 C32 C31 122.48(14) . .
O6 C32 C33 117.26(13) . .
C31 C32 C33 120.26(14) . .
C34 C33 C42 119.51(14) . .
C34 C33 C32 117.66(14) . .
C42 C33 C32 122.82(14) . .
C33 C34 C35 121.22(15) . .
C33 C34 H34 119.4 . .
C35 C34 H34 119.4 . .
C34 C35 C40 118.97(14) . .
C34 C35 C36 122.02(16) . .
C40 C35 C36 118.99(15) . .
C37 C36 C35 120.53(18) . .
C37 C36 H36 119.7 . .
C35 C36 H36 119.7 . .
C36 C37 C38 120.26(17) . .
C36 C37 H37 119.9 . .
C38 C37 H37 119.9 . .
C39 C38 C37 120.58(16) . .
C39 C38 H38 119.7 . .
C37 C38 H38 119.7 . .
C38 C39 C40 120.64(17) . .
C38 C39 H39 119.7 . .
C40 C39 H39 119.7 . .
C41 C40 C35 118.93(14) . .
C41 C40 C39 122.08(15) . .
C35 C40 C39 118.98(15) . .
C42 C41 C40 121.14(15) . .
C42 C41 H41 119.4 . .
C40 C41 H41 119.4 . .
C41 C42 C33 120.20(15) . .
C41 C42 H42 119.9 . .
C33 C42 H42 119.9 . .
N1 C43 C44 121.92(14) . .
N1 C43 C48 115.53(13) . .
C44 C43 C48 122.50(13) . .
C43 C44 C45 119.64(14) . .
C43 C44 H44 120.2 . .
C45 C44 H44 120.2 . .
O7 C45 C46 125.16(14) . .
O7 C45 C44 116.20(14) . .
C46 C45 C44 118.65(14) . .
C47 C46 C45 117.73(14) . .
C47 C46 H46 121.1 . .
C45 C46 H46 121.1 . .
N1 C47 C46 124.53(15) . .
N1 C47 H47 117.7 . .
C46 C47 H47 117.7 . .
N2 C48 C49 121.90(14) . .
N2 C48 C43 115.30(13) . .
C49 C48 C43 122.74(13) . .
C48 C49 C50 119.41(14) . .
C48 C49 H49 120.3 . .
C50 C49 H49 120.3 . .
O8 C50 C51 125.12(14) . .
O8 C50 C49 115.90(14) . .
C51 C50 C49 118.98(14) . .
C52 C51 C50 117.37(14) . .
C52 C51 H51 121.3 . .
C50 C51 H51 121.3 . .
N2 C52 C51 124.64(15) . .
N2 C52 H52 117.7 . .
C51 C52 H52 117.7 . .
O7 C53 H53A 109.5 . .
O7 C53 H53B 109.5 . .
H53A C53 H53B 109.5 . .
O7 C53 H53C 109.5 . .
H53A C53 H53C 109.5 . .
H53B C53 H53C 109.5 . .
O8 C54 H54A 109.5 . .
O8 C54 H54B 109.5 . .
H54A C54 H54B 109.5 . .
O8 C54 H54C 109.5 . .
H54A C54 H54C 109.5 . .
H54B C54 H54C 109.5 . .

loop_
_geom_bond_atom_site_label_1
_geom_bond_atom_site_label_2
_geom_bond_distance
_geom_bond_site_symmetry_2
Pr1 O1 2.4035(12) .
Pr1 O4 2.4036(11) .
Pr1 O6 2.4045(11) .
Pr1 O5 2.4300(12) .
Pr1 O3 2.4499(12) .
Pr1 O2 2.4610(12) .
Pr1 N1 2.6284(13) .
Pr1 N2 2.6455(13) .
C1 F3 1.326(2) .
C1 F2 1.332(2) .
C1 F1 1.335(2) .
C1 C2 1.529(2) .
N1 C47 1.3400(19) .
N1 C43 1.3516(19) .
O1 C2 1.272(2) .
N2 C52 1.335(2) .
N2 C48 1.3501(19) .
O2 C4 1.255(2) .
C2 C3 1.373(3) .
O3 C16 1.257(2) .
C3 C4 1.429(2) .
C3 H3 0.9500 .
F4 C15 1.320(2) .
O4 C18 1.2612(19) .
C4 C5 1.490(2) .
O5 C30 1.2684(19) .
C5 C6 1.376(2) .
C5 C14 1.421(2) .
F5 C15 1.329(3) .
O7 C45 1.3449(19) .
O7 C53 1.444(2) .
F7 C29 1.338(2) .
C7 C6 1.412(2) .
C7 C8 1.419(2) .
C7 C12 1.421(2) .
O6 C32 1.2571(19) .
C6 H6 0.9500 .
F6 C15 1.318(2) .
O8 C50 1.3499(18) .
O8 C54 1.4322(19) .
F8 C29 1.336(2) .
C8 C9 1.365(3) .
C8 H8 0.9500 .
F9 C29 1.340(2) .
C9 C10 1.408(3) .
C9 H9 0.9500 .
C10 C11 1.364(3) .
C10 H10 0.9500 .
C11 C12 1.421(3) .
C11 H11 0.9500 .
C12 C13 1.417(3) .
C13 C14 1.370(3) .
C13 H13 0.9500 .
C14 H14 0.9500 .
C15 C16 1.541(2) .
C16 C17 1.388(2) .
C18 C17 1.412(2) .
C18 C19 1.491(2) .
C17 H17 0.9500 .
C19 C20 1.377(2) .
C19 C28 1.419(2) .
C20 C21 1.416(2) .
C20 H20 0.9500 .
C21 C26 1.417(2) .
C21 C22 1.419(2) .
C22 C23 1.372(2) .
C22 H22 0.9500 .
C23 C24 1.411(3) .
C23 H23 0.9500 .
C24 C25 1.365(3) .
C24 H24 0.9500 .
C25 C26 1.423(2) .
C25 H25 0.9500 .
C26 C27 1.413(2) .
C27 C28 1.370(2) .
C27 H27 0.9500 .
C28 H28 0.9500 .
C29 C30 1.529(2) .
C30 C31 1.380(2) .
C31 C32 1.420(2) .
C31 H31 0.9500 .
C32 C33 1.490(2) .
C33 C34 1.378(2) .
C33 C42 1.417(2) .
C34 C35 1.410(2) .
C34 H34 0.9500 .
C35 C40 1.417(2) .
C35 C36 1.421(2) .
C36 C37 1.371(3) .
C36 H36 0.9500 .
C37 C38 1.408(3) .
C37 H37 0.9500 .
C38 C39 1.365(3) .
C38 H38 0.9500 .
C39 C40 1.419(2) .
C39 H39 0.9500 .
C40 C41 1.414(2) .
C41 C42 1.367(2) .
C41 H41 0.9500 .
C42 H42 0.9500 .
C43 C44 1.386(2) .
C43 C48 1.491(2) .
C44 C45 1.399(2) .
C44 H44 0.9500 .
C45 C46 1.388(2) .
C46 C47 1.385(2) .
C46 H46 0.9500 .
C47 H47 0.9500 .
C48 C49 1.386(2) .
C49 C50 1.398(2) .
C49 H49 0.9500 .
C50 C51 1.388(2) .
C51 C52 1.387(2) .
C51 H51 0.9500 .
C52 H52 0.9500 .
C53 H53A 0.9800 .
C53 H53B 0.9800 .
C53 H53C 0.9800 .
C54 H54A 0.9800 .
C54 H54B 0.9800 .
C54 H54C 0.9800 .
